data_2238254
loop_
_publ_author_name
'Novina, J. Josephine'
'Vasuki, G.'
'Suresh, M.'
'Padusha, M. Syed Ali'

_publ_section_title
;
 (<i>E</i>)-<i>N</i>'-(4-Methoxybenzylidene)pyridine-3-carbohydrazide
 dihydrate
;
_journal_coeditor_code SJ5336
_journal_issue 7
_journal_name_full 'Acta Crystallographica Section E'
_journal_page_first o1177
_journal_page_last o1178
_journal_paper_doi 10.1107/S1600536813017406
_journal_volume 69
_journal_year 2013
_chemical_formula_iupac 'C14 H13 N3 O2, 2H2 O'
_chemical_formula_moiety 'C14 H13 N3 O2, 2(H2 O)'
_chemical_formula_sum 'C14 H17 N3 O4'
_chemical_formula_weight 291.31
_chemical_name_systematic
;
(<i>E</i>)-<i>N</i>'-(4-Methoxybenzylidene)pyridine-3-carbohydrazide
dihydrate
;
_space_group_IT_number 14
_symmetry_cell_setting monoclinic
_symmetry_space_group_name_Hall '-P 2yn'
_symmetry_space_group_name_H-M 'P 1 21/n 1'
_atom_sites_solution_hydrogens geom
_atom_sites_solution_primary direct
_atom_sites_solution_secondary difmap
_audit_creation_method SHELXL-97
_cell_angle_alpha 90.00
_cell_angle_beta 96.889(2)
_cell_angle_gamma 90.00
_cell_formula_units_Z 4
_cell_length_a 7.6534(6)
_cell_length_b 16.3503(11)
_cell_length_c 11.4887(6)
_cell_measurement_reflns_used 2772
_cell_measurement_temperature 296(2)
_cell_measurement_theta_max 49.574
_cell_measurement_theta_min 4.983
_cell_volume 1427.26(17)
_computing_cell_refinement 'APEX2 and SAINT (Bruker, 2004)'
_computing_data_collection 'APEX2 (Bruker, 2004)'
_computing_data_reduction 'SAINT and XPREP (Bruker, 2004)'
_computing_molecular_graphics
;
ORTEP-3 for Windows (Farrugia, 2012) and
Mercury (Macrae <i>et al.</i>, 2008)
;
_computing_publication_material 'PLATON (Spek, 2009)'
_computing_structure_refinement 'SHELXL97 (Sheldrick, 2008)'
_computing_structure_solution 'SIR92 (Altomare <i>et al.</i>, 1994)'
_diffrn_ambient_temperature 296(2)
_diffrn_measured_fraction_theta_full 0.980
_diffrn_measured_fraction_theta_max 0.980
_diffrn_measurement_device_type 'Bruker Kappa APEXII CCD'
_diffrn_measurement_method '\w and \f scan'
_diffrn_radiation_monochromator graphite
_diffrn_radiation_source 'fine-focus sealed tube'
_diffrn_radiation_type MoK\a
_diffrn_radiation_wavelength 0.71073
_diffrn_reflns_av_R_equivalents 0.0283
_diffrn_reflns_av_sigmaI/netI 0.0373
_diffrn_reflns_limit_h_max 10
_diffrn_reflns_limit_h_min -6
_diffrn_reflns_limit_k_max 21
_diffrn_reflns_limit_k_min -21
_diffrn_reflns_limit_l_max 15
_diffrn_reflns_limit_l_min -13
_diffrn_reflns_number 11391
_diffrn_reflns_theta_full 28.23
_diffrn_reflns_theta_max 28.23
_diffrn_reflns_theta_min 2.96
_diffrn_standards_number 0
_exptl_absorpt_coefficient_mu 0.101
_exptl_absorpt_correction_T_max 0.9801
_exptl_absorpt_correction_T_min 0.9703
_exptl_absorpt_correction_type multi-scan
_exptl_absorpt_process_details '(SADABS; Bruker, 2004)'
_exptl_crystal_colour colorless
_exptl_crystal_density_diffrn 1.356
_exptl_crystal_density_method 'not measured'
_exptl_crystal_description block
_exptl_crystal_F_000 616
_exptl_crystal_size_max 0.30
_exptl_crystal_size_mid 0.25
_exptl_crystal_size_min 0.20
_refine_diff_density_max 0.213
_refine_diff_density_min -0.173
_refine_ls_extinction_coef 0.009(2)
_refine_ls_extinction_expression Fc^*^=kFc[1+0.001xFc^2^\l^3^/sin(2\q)]^-1/4^
_refine_ls_extinction_method 'SHELXL97 (Sheldrick, 2008)'
_refine_ls_goodness_of_fit_ref 0.931
_refine_ls_hydrogen_treatment mixed
_refine_ls_matrix_type full
_refine_ls_number_parameters 206
_refine_ls_number_reflns 3449
_refine_ls_number_restraints 6
_refine_ls_restrained_S_all 0.932
_refine_ls_R_factor_all 0.0844
_refine_ls_R_factor_gt 0.0464
_refine_ls_shift/su_max 0.001
_refine_ls_shift/su_mean 0.000
_refine_ls_structure_factor_coef Fsqd
_refine_ls_weighting_details 'calc w=1/[\s^2^(Fo^2^)+(0.0961P)^2^+0.0000P] where P=(Fo^2^+2Fc^2^)/3'
_refine_ls_weighting_scheme calc
_refine_ls_wR_factor_gt 0.1278
_refine_ls_wR_factor_ref 0.1552
_reflns_number_gt 2050
_reflns_number_total 3449
_reflns_threshold_expression I>2sigma(I)
_cod_data_source_file sj5336.cif
_cod_data_source_block I
_cod_original_sg_symbol_H-M 'P 21/n'
_cod_database_code 2238254
_cod_database_fobs_code 2238254

loop_
_symmetry_equiv_pos_as_xyz
'x, y, z'
'-x+1/2, y+1/2, -z+1/2'
'-x, -y, -z'
'x-1/2, -y-1/2, z-1/2'

loop_
_atom_site_type_symbol
_atom_site_label
_atom_site_fract_x
_atom_site_fract_y
_atom_site_fract_z
_atom_site_U_iso_or_equiv
_atom_site_adp_type
_atom_site_calc_flag
_atom_site_refinement_flags
_atom_site_occupancy
_atom_site_symmetry_multiplicity
O O1W -0.21558(17) 0.92875(9) 0.70457(12) 0.0661(4) Uani d D 1 1
O O1 0.21045(18) 1.39338(7) 0.86316(12) 0.0652(4) Uani d . 1 1
O O2W 0.4378(2) 1.01711(9) 1.14079(13) 0.0670(4) Uani d D 1 1
N N1 0.15479(18) 1.00258(8) 0.89482(11) 0.0459(4) Uani d . 1 1
N N2 0.09417(18) 0.92297(7) 0.87676(11) 0.0449(4) Uani d . 1 1
H H2N2 0.0061 0.9121 0.8253 0.054 Uiso calc R 1 1
N N3 0.1583(2) 0.63790(8) 0.97900(12) 0.0530(4) Uani d . 1 1
O O2 0.29733(18) 0.87747(7) 1.01980(11) 0.0688(5) Uani d . 1 1
C C1 0.3384(3) 1.42723(12) 0.9485(2) 0.0717(6) Uani d . 1 1
H H1A 0.3071 1.4158 1.0253 0.108 Uiso calc R 1 1
H H1B 0.3438 1.4853 0.9375 0.108 Uiso calc R 1 1
H H1C 0.4512 1.4035 0.9408 0.108 Uiso calc R 1 1
C C2 0.1867(2) 1.31049(10) 0.86152(14) 0.0470(4) Uani d . 1 1
C C3 0.2804(2) 1.25610(10) 0.93809(15) 0.0477(4) Uani d . 1 1
H H3 0.3671 1.2753 0.9952 0.057 Uiso calc R 1 1
C C4 0.2445(2) 1.17334(10) 0.92929(14) 0.0460(4) Uani d . 1 1
H H4 0.3080 1.1372 0.9806 0.055 Uiso calc R 1 1
C C5 0.1152(2) 1.14332(9) 0.84510(13) 0.0413(4) Uani d . 1 1
C C8 0.0684(2) 1.05745(10) 0.83445(14) 0.0450(4) Uani d . 1 1
H H8 -0.0278 1.0421 0.7818 0.054 Uiso calc R 1 1
C C9 0.1777(2) 0.86340(9) 0.94232(13) 0.0422(4) Uani d . 1 1
C C10 0.1187(2) 0.77765(9) 0.91597(13) 0.0384(4) Uani d . 1 1
C C14 0.1898(2) 0.71787(10) 0.99233(13) 0.0467(4) Uani d . 1 1
H H14 0.2650 0.7345 1.0577 0.056 Uiso calc R 1 1
C C13 0.0525(2) 0.61574(10) 0.88326(15) 0.0520(5) Uani d . 1 1
H H13 0.0303 0.5603 0.8708 0.062 Uiso calc R 1 1
C C6 0.0240(2) 1.19971(10) 0.76869(14) 0.0482(4) Uani d . 1 1
H H6 -0.0629 1.1809 0.7114 0.058 Uiso calc R 1 1
C C7 0.0592(2) 1.28169(10) 0.77585(15) 0.0509(4) Uani d . 1 1
H H7 -0.0022 1.3178 0.7234 0.061 Uiso calc R 1 1
C C12 -0.0253(2) 0.67021(10) 0.80237(15) 0.0519(5) Uani d . 1 1
H H12 -0.0988 0.6519 0.7373 0.062 Uiso calc R 1 1
C C11 0.0072(2) 0.75257(9) 0.81904(14) 0.0456(4) Uani d . 1 1
H H11 -0.0452 0.7907 0.7658 0.055 Uiso calc R 1 1
H H1O1 -0.266(2) 0.9158(11) 0.6408(10) 0.068 Uiso d D 1 1
H H2O1 -0.291(2) 0.9418(13) 0.7474(13) 0.068 Uiso d D 1 1
H H2O2 0.389(3) 0.9826(11) 1.0949(17) 0.077(7) Uiso d D 1 1
H H1O2 0.544(2) 1.021(2) 1.134(3) 0.149(15) Uiso d D 1 1

loop_
_atom_site_aniso_label
_atom_site_aniso_U_11
_atom_site_aniso_U_22
_atom_site_aniso_U_33
_atom_site_aniso_U_12
_atom_site_aniso_U_13
_atom_site_aniso_U_23
O1W 0.0546(9) 0.0784(9) 0.0607(9) -0.0029(7) -0.0121(7) -0.0218(7)
O1 0.0764(10) 0.0408(7) 0.0760(9) -0.0070(6) -0.0009(8) 0.0042(6)
O2W 0.0648(10) 0.0722(9) 0.0623(9) -0.0155(8) 0.0000(8) -0.0202(7)
N1 0.0494(8) 0.0396(7) 0.0464(8) -0.0076(6) -0.0043(7) -0.0017(6)
N2 0.0468(8) 0.0403(7) 0.0440(8) -0.0064(6) -0.0088(6) -0.0030(6)
N3 0.0636(10) 0.0439(8) 0.0487(8) -0.0001(7) -0.0054(7) 0.0017(6)
O2 0.0731(9) 0.0519(7) 0.0702(9) -0.0125(6) -0.0370(8) 0.0024(6)
C1 0.0695(14) 0.0482(10) 0.0957(16) -0.0127(9) 0.0025(12) -0.0117(10)
C2 0.0523(10) 0.0401(9) 0.0497(9) -0.0011(7) 0.0111(8) -0.0009(7)
C3 0.0489(10) 0.0472(9) 0.0450(9) -0.0052(7) -0.0023(8) -0.0042(7)
C4 0.0500(10) 0.0418(9) 0.0439(9) 0.0017(7) -0.0030(8) 0.0007(7)
C5 0.0427(9) 0.0420(8) 0.0386(8) -0.0005(7) 0.0022(7) -0.0033(6)
C8 0.0447(9) 0.0457(9) 0.0420(9) -0.0029(7) -0.0049(7) -0.0037(7)
C9 0.0428(9) 0.0436(9) 0.0383(8) -0.0055(7) -0.0026(7) -0.0010(6)
C10 0.0380(8) 0.0421(8) 0.0343(8) -0.0016(7) 0.0009(7) -0.0026(6)
C14 0.0518(10) 0.0479(9) 0.0375(9) -0.0021(8) -0.0068(8) -0.0020(7)
C13 0.0578(11) 0.0413(9) 0.0546(10) -0.0017(8) -0.0021(9) -0.0064(7)
C6 0.0478(10) 0.0500(10) 0.0441(9) 0.0022(8) -0.0062(8) -0.0028(7)
C7 0.0554(11) 0.0477(9) 0.0480(9) 0.0074(8) -0.0003(8) 0.0046(7)
C12 0.0555(11) 0.0484(9) 0.0478(9) -0.0034(8) -0.0100(8) -0.0096(8)
C11 0.0486(10) 0.0442(9) 0.0412(9) 0.0013(7) -0.0068(8) 0.0003(7)

loop_
_atom_type_symbol
_atom_type_description
_atom_type_scat_dispersion_real
_atom_type_scat_dispersion_imag
_atom_type_scat_source
C C 0.0033 0.0016 'International Tables Vol C Tables 4.2.6.8 and 6.1.1.4'
H H 0.0000 0.0000 'International Tables Vol C Tables 4.2.6.8 and 6.1.1.4'
N N 0.0061 0.0033 'International Tables Vol C Tables 4.2.6.8 and 6.1.1.4'
O O 0.0106 0.0060 'International Tables Vol C Tables 4.2.6.8 and 6.1.1.4'

loop_
_geom_angle_atom_site_label_1
_geom_angle_atom_site_label_2
_geom_angle_atom_site_label_3
_geom_angle
H1O1 O1W H2O1 108.4(17)
C2 O1 C1 118.54(14)
H2O2 O2W H1O2 111(2)
C8 N1 N2 115.97(13)
C9 N2 N1 117.85(12)
C9 N2 H2N2 121.1
N1 N2 H2N2 121.1
C14 N3 C13 116.33(13)
O1 C1 H1A 109.5
O1 C1 H1B 109.5
H1A C1 H1B 109.5
O1 C1 H1C 109.5
H1A C1 H1C 109.5
H1B C1 H1C 109.5
O1 C2 C7 115.38(14)
O1 C2 C3 124.65(14)
C7 C2 C3 119.97(14)
C4 C3 C2 119.85(14)
C4 C3 H3 120.1
C2 C3 H3 120.1
C3 C4 C5 121.08(14)
C3 C4 H4 119.5
C5 C4 H4 119.5
C4 C5 C6 117.64(14)
C4 C5 C8 123.31(14)
C6 C5 C8 119.04(13)
N1 C8 C5 122.07(14)
N1 C8 H8 119.0
C5 C8 H8 119.0
O2 C9 N2 122.46(14)
O2 C9 C10 120.50(14)
N2 C9 C10 117.04(13)
C11 C10 C14 117.41(14)
C11 C10 C9 125.79(14)
C14 C10 C9 116.70(13)
N3 C14 C10 124.64(14)
N3 C14 H14 117.7
C10 C14 H14 117.7
N3 C13 C12 123.60(15)
N3 C13 H13 118.2
C12 C13 H13 118.2
C7 C6 C5 121.87(14)
C7 C6 H6 119.1
C5 C6 H6 119.1
C6 C7 C2 119.58(15)
C6 C7 H7 120.2
C2 C7 H7 120.2
C13 C12 C11 118.95(14)
C13 C12 H12 120.5
C11 C12 H12 120.5
C12 C11 C10 119.05(14)
C12 C11 H11 120.5
C10 C11 H11 120.5

loop_
_geom_bond_atom_site_label_1
_geom_bond_atom_site_label_2
_geom_bond_distance
O1W H1O1 0.814(9)
O1W H2O1 0.828(9)
O1 C2 1.3672(19)
O1 C1 1.413(2)
O2W H2O2 0.830(15)
O2W H1O2 0.828(17)
N1 C8 1.270(2)
N1 N2 1.3890(17)
N2 C9 1.3451(19)
N2 H2N2 0.8600
N3 C14 1.335(2)
N3 C13 1.335(2)
O2 C9 1.2199(18)
C1 H1A 0.9600
C1 H1B 0.9600
C1 H1C 0.9600
C2 C7 1.383(2)
C2 C3 1.388(2)
C3 C4 1.382(2)
C3 H3 0.9300
C4 C5 1.388(2)
C4 H4 0.9300
C5 C6 1.400(2)
C5 C8 1.450(2)
C8 H8 0.9300
C9 C10 1.493(2)
C10 C11 1.382(2)
C10 C14 1.381(2)
C14 H14 0.9300
C13 C12 1.370(2)
C13 H13 0.9300
C6 C7 1.368(2)
C6 H6 0.9300
C7 H7 0.9300
C12 C11 1.379(2)
C12 H12 0.9300
C11 H11 0.9300

loop_
_geom_hbond_atom_site_label_D
_geom_hbond_atom_site_label_H
_geom_hbond_atom_site_label_A
_geom_hbond_site_symmetry_A
_geom_hbond_distance_DH
_geom_hbond_distance_HA
_geom_hbond_distance_DA
_geom_hbond_angle_DHA
N2 H2N2 O1W . 0.86 2.08 2.9013(17) 160.5
O1W H1O1 N3 4_575 0.814(9) 2.075(10) 2.8697(18) 165.5(18)
O1W H2O1 O2W 3_577 0.828(9) 1.928(10) 2.749(2) 171.3(19)
O2W H1O2 N1 3_677 0.828(17) 2.400(19) 3.209(2) 166(3)
O2W H2O2 O2 . 0.830(15) 2.012(16) 2.8182(17) 164(2)
